data_7008582
loop_
_publ_author_name
'MacDougall, Dugald J.'
'Kennedy, Alan R.'
'Noll, Bruce C.'
'Henderson, Kenneth W.'

_publ_section_title
;
 Synthesis of mono- and geminal dimetalated carbanions of
 bis(phenylsulfonyl)methane using alkali metal bases and structural
 comparisons with lithiated bis(phenylsulfonyl)imides.
;
_journal_issue 12
_journal_name_full 'Dalton transactions (Cambridge, England : 2003)'
_journal_page_first 2084
_journal_page_last 2091
_journal_paper_doi 10.1039/b504730g
_journal_year 2005
_chemical_formula_moiety 'C22 H20 Li N3 O4 S2'
_chemical_formula_sum 'C22 H20 Li N3 O4 S2'
_chemical_formula_weight 461.47
_chemical_name_common 'Lithium bis(phenylsulfonyl)imide pyridine solvate'
_space_group_IT_number 14
_symmetry_cell_setting monoclinic
_symmetry_Int_Tables_number 14
_symmetry_space_group_name_Hall '-P 2ybc'
_symmetry_space_group_name_H-M 'P 1 21/c 1'
_atom_sites_solution_hydrogens geom
_atom_sites_solution_primary direct
_atom_sites_solution_secondary difmap
_audit_creation_method SHELXL-97
_cell_angle_alpha 90.00
_cell_angle_beta 105.549(1)
_cell_angle_gamma 90.00
_cell_formula_units_Z 4
_cell_length_a 10.7604(6)
_cell_length_b 12.8589(7)
_cell_length_c 16.3444(9)
_cell_measurement_reflns_used 8399
_cell_measurement_temperature 100(2)
_cell_measurement_theta_max 28.312
_cell_measurement_theta_min 2.524
_cell_volume 2178.8(2)
_computing_cell_refinement 'SMART/SAINT (Bruker, 2001)'
_computing_data_collection 'SMART (Bruker, 2001)'
_computing_data_reduction 'SAINT/XPREP (Bruker, 2001; Sheldrick, 2003)'
_computing_molecular_graphics 'XP (Sheldrick, 1998)'
_computing_publication_material 'XCIF (Sheldrick, 2001)'
_computing_structure_refinement 'SHELXL-97 (Sheldrick, 1997)'
_computing_structure_solution 'XS (Sheldrick, 2001)'
_diffrn_ambient_temperature 100(2)
_diffrn_detector_area_resol_mean 8.33
_diffrn_measured_fraction_theta_full 0.999
_diffrn_measured_fraction_theta_max 0.999
_diffrn_measurement_device_type 'Bruker SMART APEX CCD area detector'
_diffrn_measurement_method '\w scans'
_diffrn_radiation_monochromator graphite
_diffrn_radiation_probe x-ray
_diffrn_radiation_type MoK\a
_diffrn_radiation_wavelength 0.71073
_diffrn_reflns_av_R_equivalents 0.0256
_diffrn_reflns_av_sigmaI/netI 0.0210
_diffrn_reflns_limit_h_max 14
_diffrn_reflns_limit_h_min -14
_diffrn_reflns_limit_k_max 17
_diffrn_reflns_limit_k_min -17
_diffrn_reflns_limit_l_max 21
_diffrn_reflns_limit_l_min -21
_diffrn_reflns_number 23105
_diffrn_reflns_theta_full 28.31
_diffrn_reflns_theta_max 28.31
_diffrn_reflns_theta_min 1.96
_diffrn_source 'fine-focus sealed tube'
_diffrn_source_type 'Siemens KFFMO2K-90'
_exptl_absorpt_coefficient_mu 0.279
_exptl_absorpt_correction_T_max 0.98
_exptl_absorpt_correction_T_min 0.97
_exptl_absorpt_correction_type multi-scan
_exptl_absorpt_process_details 'Blessing, R. H. (1995) Acta Cryst. A51, 33-38.'
_exptl_crystal_colour colorless
_exptl_crystal_density_diffrn 1.407
_exptl_crystal_density_method 'not measured'
_exptl_crystal_description prism
_exptl_crystal_F_000 960
_exptl_crystal_recrystallization_method 'Slow cooling of a hot pyridine solution'
_exptl_crystal_size_max 0.3
_exptl_crystal_size_mid 0.1
_exptl_crystal_size_min 0.1
_refine_diff_density_max 0.726
_refine_diff_density_min -0.370
_refine_diff_density_rms 0.063
_refine_ls_extinction_method none
_refine_ls_goodness_of_fit_ref 1.051
_refine_ls_hydrogen_treatment constr
_refine_ls_matrix_type full
_refine_ls_number_parameters 289
_refine_ls_number_reflns 5418
_refine_ls_number_restraints 0
_refine_ls_restrained_S_all 1.051
_refine_ls_R_factor_all 0.0376
_refine_ls_R_factor_gt 0.0352
_refine_ls_shift/su_max 0.000
_refine_ls_shift/su_mean 0.000
_refine_ls_structure_factor_coef Fsqd
_refine_ls_weighting_details 'calc w=1/[\s^2^(Fo^2^)+(0.0548P)^2^+0.9823P] where P=(Fo^2^+2Fc^2^)/3'
_refine_ls_weighting_scheme calc
_refine_ls_wR_factor_gt 0.0954
_refine_ls_wR_factor_ref 0.0975
_reflns_number_gt 5025
_reflns_number_total 5418
_reflns_threshold_expression >2sigma(I)
_cod_data_source_file b504730g.txt
_cod_data_source_block kwh1203m
_cod_original_sg_symbol_H-M 'P 21/c'
_cod_database_code 7008582

loop_
_symmetry_equiv_pos_as_xyz
'x, y, z'
'-x, y+1/2, -z+1/2'
'-x, -y, -z'
'x, -y-1/2, z-1/2'

loop_
_atom_site_label
_atom_site_type_symbol
_atom_site_fract_x
_atom_site_fract_y
_atom_site_fract_z
_atom_site_U_iso_or_equiv
_atom_site_adp_type
_atom_site_occupancy
_atom_site_symmetry_multiplicity
_atom_site_calc_flag
_atom_site_refinement_flags
_atom_site_disorder_assembly
_atom_site_disorder_group
Li1 Li 0.9533(2) 0.60938(17) 0.26515(14) 0.0201(4) Uani 1 1 d . . .
N1 N 0.84692(10) 0.91310(9) 0.25430(7) 0.0179(2) Uani 1 1 d . . .
N2 N 0.82206(10) 0.48994(9) 0.24548(7) 0.0205(2) Uani 1 1 d . . .
N3 N 1.03653(10) 0.63513(9) 0.39160(7) 0.0216(2) Uani 1 1 d . . .
O1 O 0.90558(9) 1.09268(7) 0.28596(6) 0.02154(19) Uani 1 1 d . . .
O2 O 0.68250(9) 1.05730(7) 0.20305(6) 0.0219(2) Uani 1 1 d . . .
O3 O 0.84643(9) 0.72894(7) 0.22948(6) 0.0230(2) Uani 1 1 d . . .
O4 O 0.65418(9) 0.80280(8) 0.26090(6) 0.0225(2) Uani 1 1 d . . .
S1 S 0.79360(3) 1.02441(2) 0.269179(18) 0.01587(8) Uani 1 1 d . . .
S2 S 0.75735(3) 0.81514(2) 0.220963(18) 0.01617(8) Uani 1 1 d . . .
C1 C 0.74730(12) 1.02324(10) 0.36524(8) 0.0185(2) Uani 1 1 d . . .
C2 C 0.64303(13) 1.08351(11) 0.37119(9) 0.0249(3) Uani 1 1 d . . .
H2 H 0.5951 1.1223 0.3237 0.030 Uiso 1 1 calc R . .
C3 C 0.60972(14) 1.08628(14) 0.44778(10) 0.0336(3) Uani 1 1 d . . .
H3 H 0.5384 1.1270 0.4527 0.040 Uiso 1 1 calc R . .
C4 C 0.67986(17) 1.03005(13) 0.51652(10) 0.0352(4) Uani 1 1 d . . .
H4 H 0.6554 1.0311 0.5682 0.042 Uiso 1 1 calc R . .
C5 C 0.78577(19) 0.97199(13) 0.51080(10) 0.0371(4) Uani 1 1 d . . .
H5 H 0.8348 0.9347 0.5588 0.045 Uiso 1 1 calc R . .
C6 C 0.81997(16) 0.96847(12) 0.43471(9) 0.0292(3) Uani 1 1 d . . .
H6 H 0.8925 0.9289 0.4303 0.035 Uiso 1 1 calc R . .
C7 C 0.68702(12) 0.82818(9) 0.11047(8) 0.0178(2) Uani 1 1 d . . .
C8 C 0.76065(14) 0.80428(11) 0.05491(9) 0.0261(3) Uani 1 1 d . . .
H8 H 0.8477 0.7823 0.0761 0.031 Uiso 1 1 calc R . .
C9 C 0.70544(17) 0.81286(13) -0.03196(10) 0.0334(3) Uani 1 1 d . . .
H9 H 0.7547 0.7963 -0.0705 0.040 Uiso 1 1 calc R . .
C10 C 0.57908(16) 0.84549(12) -0.06247(9) 0.0303(3) Uani 1 1 d . . .
H10 H 0.5422 0.8521 -0.1219 0.036 Uiso 1 1 calc R . .
C11 C 0.50621(15) 0.86857(12) -0.00707(10) 0.0313(3) Uani 1 1 d . . .
H11 H 0.4193 0.8906 -0.0285 0.038 Uiso 1 1 calc R . .
C12 C 0.55985(13) 0.85970(12) 0.08016(9) 0.0267(3) Uani 1 1 d . . .
H12 H 0.5098 0.8751 0.1185 0.032 Uiso 1 1 calc R . .
C13 C 0.70516(12) 0.51193(11) 0.25613(9) 0.0215(3) Uani 1 1 d . . .
H13 H 0.6899 0.5801 0.2736 0.026 Uiso 1 1 calc R . .
C14 C 0.60586(12) 0.43990(11) 0.24286(9) 0.0224(3) Uani 1 1 d . . .
H14 H 0.5252 0.4581 0.2522 0.027 Uiso 1 1 calc R . .
C15 C 0.62633(12) 0.34098(11) 0.21579(9) 0.0226(3) Uani 1 1 d . . .
H15 H 0.5597 0.2903 0.2058 0.027 Uiso 1 1 calc R . .
C16 C 0.74573(13) 0.31709(10) 0.20355(9) 0.0223(3) Uani 1 1 d . . .
H16 H 0.7622 0.2501 0.1843 0.027 Uiso 1 1 calc R . .
C17 C 0.84065(12) 0.39327(10) 0.22007(8) 0.0212(3) Uani 1 1 d . . .
H17 H 0.9230 0.3761 0.2130 0.025 Uiso 1 1 calc R . .
C18 C 1.02909(14) 0.72724(11) 0.42726(9) 0.0265(3) Uani 1 1 d . . .
H18 H 0.9798 0.7804 0.3931 0.032 Uiso 1 1 calc R . .
C19 C 1.08916(16) 0.74975(13) 0.51139(10) 0.0328(3) Uani 1 1 d . . .
H19 H 1.0805 0.8164 0.5343 0.039 Uiso 1 1 calc R . .
C20 C 1.16164(16) 0.67341(15) 0.56109(10) 0.0365(4) Uani 1 1 d . . .
H20 H 1.2041 0.6862 0.6191 0.044 Uiso 1 1 calc R . .
C21 C 1.17127(19) 0.57814(16) 0.52501(11) 0.0459(5) Uani 1 1 d . . .
H21 H 1.2212 0.5241 0.5577 0.055 Uiso 1 1 calc R . .
C22 C 1.10732(17) 0.56215(13) 0.44059(10) 0.0364(4) Uani 1 1 d . . .
H22 H 1.1142 0.4960 0.4163 0.044 Uiso 1 1 calc R . .

loop_
_atom_site_aniso_label
_atom_site_aniso_U_11
_atom_site_aniso_U_22
_atom_site_aniso_U_33
_atom_site_aniso_U_23
_atom_site_aniso_U_13
_atom_site_aniso_U_12
Li1 0.0164(10) 0.0212(10) 0.0219(10) -0.0002(8) 0.0037(8) 0.0012(8)
N1 0.0114(4) 0.0220(5) 0.0193(5) -0.0028(4) 0.0026(4) 0.0014(4)
N2 0.0144(5) 0.0233(5) 0.0236(5) 0.0000(4) 0.0048(4) -0.0011(4)
N3 0.0186(5) 0.0258(6) 0.0200(5) 0.0012(4) 0.0044(4) 0.0022(4)
O1 0.0174(4) 0.0243(5) 0.0236(4) -0.0018(4) 0.0067(3) -0.0060(4)
O2 0.0173(4) 0.0236(5) 0.0217(4) 0.0030(4) -0.0002(3) 0.0026(3)
O3 0.0212(4) 0.0215(5) 0.0245(5) 0.0015(4) 0.0029(4) 0.0074(4)
O4 0.0175(4) 0.0274(5) 0.0246(5) 0.0017(4) 0.0089(4) -0.0015(4)
S1 0.01210(14) 0.01853(15) 0.01663(15) 0.00010(10) 0.00323(11) -0.00047(10)
S2 0.01273(14) 0.01819(15) 0.01693(15) 0.00066(10) 0.00284(11) 0.00204(10)
C1 0.0187(6) 0.0194(6) 0.0188(6) -0.0034(4) 0.0073(5) -0.0042(4)
C2 0.0162(6) 0.0296(7) 0.0291(7) -0.0072(5) 0.0062(5) -0.0035(5)
C3 0.0230(7) 0.0443(9) 0.0382(8) -0.0188(7) 0.0162(6) -0.0097(6)
C4 0.0452(9) 0.0386(9) 0.0289(7) -0.0140(6) 0.0220(7) -0.0185(7)
C5 0.0609(11) 0.0301(8) 0.0219(7) 0.0002(6) 0.0136(7) -0.0011(7)
C6 0.0397(8) 0.0265(7) 0.0219(7) 0.0002(5) 0.0094(6) 0.0072(6)
C7 0.0174(6) 0.0169(5) 0.0171(5) -0.0013(4) 0.0010(4) -0.0005(4)
C8 0.0240(7) 0.0311(7) 0.0227(6) -0.0026(5) 0.0054(5) 0.0052(5)
C9 0.0399(9) 0.0394(9) 0.0206(7) -0.0044(6) 0.0073(6) 0.0065(7)
C10 0.0382(8) 0.0266(7) 0.0199(6) -0.0029(5) -0.0028(6) -0.0014(6)
C11 0.0230(7) 0.0354(8) 0.0281(7) 0.0009(6) -0.0057(5) 0.0026(6)
C12 0.0177(6) 0.0348(8) 0.0253(7) -0.0008(6) 0.0018(5) 0.0037(5)
C13 0.0186(6) 0.0220(6) 0.0250(6) 0.0011(5) 0.0079(5) 0.0016(5)
C14 0.0139(5) 0.0284(7) 0.0253(6) 0.0060(5) 0.0060(5) 0.0016(5)
C15 0.0155(6) 0.0266(6) 0.0241(6) 0.0043(5) 0.0026(5) -0.0048(5)
C16 0.0208(6) 0.0199(6) 0.0253(6) 0.0007(5) 0.0046(5) 0.0002(5)
C17 0.0143(5) 0.0239(6) 0.0252(6) 0.0009(5) 0.0049(5) 0.0016(5)
C18 0.0279(7) 0.0244(7) 0.0234(6) 0.0008(5) 0.0006(5) -0.0023(5)
C19 0.0379(8) 0.0309(8) 0.0253(7) -0.0052(6) 0.0010(6) -0.0085(6)
C20 0.0306(8) 0.0541(10) 0.0199(7) 0.0011(7) -0.0016(6) -0.0039(7)
C21 0.0484(10) 0.0571(11) 0.0262(8) 0.0086(8) -0.0001(7) 0.0239(9)
C22 0.0436(9) 0.0375(9) 0.0258(7) 0.0020(6) 0.0053(6) 0.0188(7)

loop_
_atom_type_symbol
_atom_type_description
_atom_type_scat_dispersion_real
_atom_type_scat_dispersion_imag
_atom_type_scat_source
Li Li -0.0003 0.0001 'International Tables Vol C Tables 4.2.6.8 and 6.1.1.4'
N N 0.0061 0.0033 'International Tables Vol C Tables 4.2.6.8 and 6.1.1.4'
O O 0.0106 0.0060 'International Tables Vol C Tables 4.2.6.8 and 6.1.1.4'
S S 0.1246 0.1234 'International Tables Vol C Tables 4.2.6.8 and 6.1.1.4'
C C 0.0033 0.0016 'International Tables Vol C Tables 4.2.6.8 and 6.1.1.4'
H H 0.0000 0.0000 'International Tables Vol C Tables 4.2.6.8 and 6.1.1.4'

loop_
_geom_angle_atom_site_label_1
_geom_angle_atom_site_label_2
_geom_angle_atom_site_label_3
_geom_angle
_geom_angle_site_symmetry_1
_geom_angle_site_symmetry_3
_geom_angle_publ_flag
O3 Li1 O1 115.80(12) . 2_745 ?
O3 Li1 N3 104.01(11) . . ?
O1 Li1 N3 105.83(11) 2_745 . ?
O3 Li1 N2 102.78(11) . . ?
O1 Li1 N2 115.90(12) 2_745 . ?
N3 Li1 N2 112.07(11) . . ?
S1 N1 S2 123.82(6) . . ?
C17 N2 C13 117.17(11) . . ?
C17 N2 Li1 126.02(11) . . ?
C13 N2 Li1 116.77(11) . . ?
C18 N3 C22 117.08(12) . . ?
C18 N3 Li1 121.62(11) . . ?
C22 N3 Li1 121.17(12) . . ?
S1 O1 Li1 133.82(9) . 2_755 ?
S2 O3 Li1 166.47(9) . . ?
O2 S1 O1 116.22(6) . . ?
O2 S1 N1 114.26(6) . . ?
O1 S1 N1 104.95(6) . . ?
O2 S1 C1 107.05(6) . . ?
O1 S1 C1 104.69(6) . . ?
N1 S1 C1 109.15(6) . . ?
O4 S2 O3 116.32(6) . . ?
O4 S2 N1 113.71(6) . . ?
O3 S2 N1 104.40(6) . . ?
O4 S2 C7 107.60(6) . . ?
O3 S2 C7 105.18(6) . . ?
N1 S2 C7 109.19(6) . . ?
C6 C1 C2 121.02(13) . . ?
C6 C1 S1 120.00(10) . . ?
C2 C1 S1 118.84(10) . . ?
C1 C2 C3 119.02(14) . . ?
C1 C2 H2 120.5 . . ?
C3 C2 H2 120.5 . . ?
C4 C3 C2 120.19(14) . . ?
C4 C3 H3 119.9 . . ?
C2 C3 H3 119.9 . . ?
C3 C4 C5 120.53(14) . . ?
C3 C4 H4 119.7 . . ?
C5 C4 H4 119.7 . . ?
C4 C5 C6 119.85(15) . . ?
C4 C5 H5 120.1 . . ?
C6 C5 H5 120.1 . . ?
C1 C6 C5 119.36(15) . . ?
C1 C6 H6 120.3 . . ?
C5 C6 H6 120.3 . . ?
C12 C7 C8 120.82(12) . . ?
C12 C7 S2 120.28(10) . . ?
C8 C7 S2 118.89(10) . . ?
C9 C8 C7 119.19(13) . . ?
C9 C8 H8 120.4 . . ?
C7 C8 H8 120.4 . . ?
C10 C9 C8 120.19(14) . . ?
C10 C9 H9 119.9 . . ?
C8 C9 H9 119.9 . . ?
C11 C10 C9 120.38(13) . . ?
C11 C10 H10 119.8 . . ?
C9 C10 H10 119.8 . . ?
C10 C11 C12 120.13(14) . . ?
C10 C11 H11 119.9 . . ?
C12 C11 H11 119.9 . . ?
C7 C12 C11 119.27(13) . . ?
C7 C12 H12 120.4 . . ?
C11 C12 H12 120.4 . . ?
N2 C13 C14 123.19(12) . . ?
N2 C13 H13 118.4 . . ?
C14 C13 H13 118.4 . . ?
C15 C14 C13 118.82(12) . . ?
C15 C14 H14 120.6 . . ?
C13 C14 H14 120.6 . . ?
C14 C15 C16 118.87(12) . . ?
C14 C15 H15 120.6 . . ?
C16 C15 H15 120.6 . . ?
C15 C16 C17 118.51(12) . . ?
C15 C16 H16 120.7 . . ?
C17 C16 H16 120.7 . . ?
N2 C17 C16 123.41(12) . . ?
N2 C17 H17 118.3 . . ?
C16 C17 H17 118.3 . . ?
N3 C18 C19 123.63(14) . . ?
N3 C18 H18 118.2 . . ?
C19 C18 H18 118.2 . . ?
C20 C19 C18 118.51(15) . . ?
C20 C19 H19 120.7 . . ?
C18 C19 H19 120.7 . . ?
C21 C20 C19 118.58(14) . . ?
C21 C20 H20 120.7 . . ?
C19 C20 H20 120.7 . . ?
C20 C21 C22 119.07(15) . . ?
C20 C21 H21 120.5 . . ?
C22 C21 H21 120.5 . . ?
N3 C22 C21 123.13(16) . . ?
N3 C22 H22 118.4 . . ?
C21 C22 H22 118.4 . . ?

loop_
_geom_bond_atom_site_label_1
_geom_bond_atom_site_label_2
_geom_bond_distance
_geom_bond_site_symmetry_2
_geom_bond_publ_flag
Li1 O3 1.915(2) . ?
Li1 O1 1.931(2) 2_745 ?
Li1 N3 2.047(2) . ?
Li1 N2 2.052(2) . ?
N1 S1 1.5849(11) . ?
N1 S2 1.5908(11) . ?
N2 C17 1.3425(17) . ?
N2 C13 1.3453(16) . ?
N3 C18 1.3318(18) . ?
N3 C22 1.3323(18) . ?
O1 S1 1.4562(9) . ?
O1 Li1 1.931(2) 2_755 ?
O2 S1 1.4434(9) . ?
O3 S2 1.4474(9) . ?
O4 S2 1.4396(9) . ?
S1 C1 1.7700(13) . ?
S2 C7 1.7690(12) . ?
C1 C6 1.3859(19) . ?
C1 C2 1.3884(18) . ?
C2 C3 1.392(2) . ?
C2 H2 0.9500 . ?
C3 C4 1.378(3) . ?
C3 H3 0.9500 . ?
C4 C5 1.386(3) . ?
C4 H4 0.9500 . ?
C5 C6 1.389(2) . ?
C5 H5 0.9500 . ?
C6 H6 0.9500 . ?
C7 C12 1.3851(18) . ?
C7 C8 1.3903(18) . ?
C8 C9 1.389(2) . ?
C8 H8 0.9500 . ?
C9 C10 1.382(2) . ?
C9 H9 0.9500 . ?
C10 C11 1.380(2) . ?
C10 H10 0.9500 . ?
C11 C12 1.392(2) . ?
C11 H11 0.9500 . ?
C12 H12 0.9500 . ?
C13 C14 1.3865(18) . ?
C13 H13 0.9500 . ?
C14 C15 1.384(2) . ?
C14 H14 0.9500 . ?
C15 C16 1.3867(18) . ?
C15 H15 0.9500 . ?
C16 C17 1.3885(18) . ?
C16 H16 0.9500 . ?
C17 H17 0.9500 . ?
C18 C19 1.3842(19) . ?
C18 H18 0.9500 . ?
C19 C20 1.376(2) . ?
C19 H19 0.9500 . ?
C20 C21 1.375(3) . ?
C20 H20 0.9500 . ?
C21 C22 1.382(2) . ?
C21 H21 0.9500 . ?
C22 H22 0.9500 . ?

loop_
_geom_torsion_atom_site_label_1
_geom_torsion_atom_site_label_2
_geom_torsion_atom_site_label_3
_geom_torsion_atom_site_label_4
_geom_torsion
_geom_torsion_site_symmetry_1
_geom_torsion_site_symmetry_2
_geom_torsion_site_symmetry_3
_geom_torsion_site_symmetry_4
_geom_torsion_publ_flag
O3 Li1 N2 C17 145.02(12) . . . . ?
O1 Li1 N2 C17 17.70(19) 2_745 . . . ?
N3 Li1 N2 C17 -103.90(14) . . . . ?
O3 Li1 N2 C13 -32.43(15) . . . . ?
O1 Li1 N2 C13 -159.74(12) 2_745 . . . ?
N3 Li1 N2 C13 78.66(15) . . . . ?
O3 Li1 N3 C18 -11.62(17) . . . . ?
O1 Li1 N3 C18 110.85(14) 2_745 . . . ?
N2 Li1 N3 C18 -121.93(13) . . . . ?
O3 Li1 N3 C22 172.59(13) . . . . ?
O1 Li1 N3 C22 -64.94(17) 2_745 . . . ?
N2 Li1 N3 C22 62.28(17) . . . . ?
O1 Li1 O3 S2 -159.8(3) 2_745 . . . ?
N3 Li1 O3 S2 -44.1(4) . . . . ?
N2 Li1 O3 S2 72.8(4) . . . . ?
Li1 O1 S1 O2 -83.52(13) 2_755 . . . ?
Li1 O1 S1 N1 43.75(13) 2_755 . . . ?
Li1 O1 S1 C1 158.64(12) 2_755 . . . ?
S2 N1 S1 O2 -42.63(10) . . . . ?
S2 N1 S1 O1 -171.08(7) . . . . ?
S2 N1 S1 C1 77.17(9) . . . . ?
Li1 O3 S2 O4 -28.4(4) . . . . ?
Li1 O3 S2 N1 97.7(4) . . . . ?
Li1 O3 S2 C7 -147.4(4) . . . . ?
S1 N1 S2 O4 -43.83(10) . . . . ?
S1 N1 S2 O3 -171.61(8) . . . . ?
S1 N1 S2 C7 76.34(9) . . . . ?
O2 S1 C1 C6 162.11(11) . . . . ?
O1 S1 C1 C6 -73.97(12) . . . . ?
N1 S1 C1 C6 37.95(13) . . . . ?
O2 S1 C1 C2 -22.25(12) . . . . ?
O1 S1 C1 C2 101.67(11) . . . . ?
N1 S1 C1 C2 -146.41(10) . . . . ?
C6 C1 C2 C3 -1.7(2) . . . . ?
S1 C1 C2 C3 -177.29(11) . . . . ?
C1 C2 C3 C4 0.2(2) . . . . ?
C2 C3 C4 C5 1.4(2) . . . . ?
C3 C4 C5 C6 -1.4(2) . . . . ?
C2 C1 C6 C5 1.6(2) . . . . ?
S1 C1 C6 C5 177.17(12) . . . . ?
C4 C5 C6 C1 -0.1(2) . . . . ?
O4 S2 C7 C12 21.47(13) . . . . ?
O3 S2 C7 C12 146.08(11) . . . . ?
N1 S2 C7 C12 -102.38(12) . . . . ?
O4 S2 C7 C8 -157.24(11) . . . . ?
O3 S2 C7 C8 -32.63(12) . . . . ?
N1 S2 C7 C8 78.91(12) . . . . ?
C12 C7 C8 C9 0.3(2) . . . . ?
S2 C7 C8 C9 179.05(12) . . . . ?
C7 C8 C9 C10 0.4(2) . . . . ?
C8 C9 C10 C11 -0.8(2) . . . . ?
C9 C10 C11 C12 0.4(2) . . . . ?
C8 C7 C12 C11 -0.8(2) . . . . ?
S2 C7 C12 C11 -179.46(11) . . . . ?
C10 C11 C12 C7 0.4(2) . . . . ?
C17 N2 C13 C14 0.6(2) . . . . ?
Li1 N2 C13 C14 178.23(12) . . . . ?
N2 C13 C14 C15 -1.3(2) . . . . ?
C13 C14 C15 C16 0.5(2) . . . . ?
C14 C15 C16 C17 0.8(2) . . . . ?
C13 N2 C17 C16 0.9(2) . . . . ?
Li1 N2 C17 C16 -176.52(13) . . . . ?
C15 C16 C17 N2 -1.6(2) . . . . ?
C22 N3 C18 C19 -0.7(2) . . . . ?
Li1 N3 C18 C19 -176.67(14) . . . . ?
N3 C18 C19 C20 0.6(2) . . . . ?
C18 C19 C20 C21 0.0(3) . . . . ?
C19 C20 C21 C22 -0.5(3) . . . . ?
C18 N3 C22 C21 0.2(3) . . . . ?
Li1 N3 C22 C21 176.21(17) . . . . ?
C20 C21 C22 N3 0.4(3) . . . . ?
